data_4349335
loop_
_publ_author_name
'Schnitzler, Silvia'
'Spaniol, Thomas P.'
'Okuda, Jun'

_publ_section_title
;
 Reactivity of a Molecular Magnesium Hydride Featuring a Terminal
 Magnesium-Hydrogen Bond.
;
_journal_issue 24
_journal_name_full 'Inorganic chemistry'
_journal_page_first 12997
_journal_page_last 13006
_journal_paper_doi 10.1021/acs.inorgchem.6b02509
_journal_volume 55
_journal_year 2016
_chemical_formula_moiety 'C24 H53 Al Mg N4 O2'
_chemical_formula_sum 'C24 H53 Al Mg N4 O2'
_chemical_formula_weight 480.99
_space_group_crystal_system orthorhombic
_space_group_IT_number 61
_space_group_name_Hall '-P 2ac 2ab'
_space_group_name_H-M_alt 'P b c a'
_atom_sites_solution_hydrogens geom
_audit_creation_method SHELXL-2014/7
_cell_angle_alpha 90
_cell_angle_beta 90
_cell_angle_gamma 90
_cell_formula_units_Z 16
_cell_length_a 22.437(4)
_cell_length_b 16.062(3)
_cell_length_c 32.482(5)
_cell_measurement_reflns_used 2873
_cell_measurement_temperature 100(2)
_cell_measurement_theta_max 16.21
_cell_measurement_theta_min 2.44
_cell_volume 11706(4)
_computing_cell_refinement 'Bruker SAINT'
_computing_data_collection 'Bruker APEX2'
_computing_data_reduction 'Bruker SAINT'
_computing_molecular_graphics 'ORTEP-III (Farrugia, 1999)'
_computing_structure_refinement 'SHELXL-2014/7 (Sheldrick, 2014)'
_computing_structure_solution 'SIR-92 (Altomare 1992)'
_diffrn_ambient_temperature 100(2)
_diffrn_measured_fraction_theta_full 1.000
_diffrn_measured_fraction_theta_max 0.999
_diffrn_measurement_device_type 'Bruker APEX-I CCD'
_diffrn_measurement_method '\w scans'
_diffrn_radiation_type MoK\a
_diffrn_radiation_wavelength 0.71073
_diffrn_reflns_av_R_equivalents 0.2120
_diffrn_reflns_av_unetI/netI 0.1324
_diffrn_reflns_Laue_measured_fraction_full 1.000
_diffrn_reflns_Laue_measured_fraction_max 0.999
_diffrn_reflns_limit_h_max 27
_diffrn_reflns_limit_h_min -27
_diffrn_reflns_limit_k_max 19
_diffrn_reflns_limit_k_min -19
_diffrn_reflns_limit_l_max 39
_diffrn_reflns_limit_l_min -39
_diffrn_reflns_number 130857
_diffrn_reflns_point_group_measured_fraction_full 1.000
_diffrn_reflns_point_group_measured_fraction_max 0.999
_diffrn_reflns_theta_full 25.242
_diffrn_reflns_theta_max 25.750
_diffrn_reflns_theta_min 1.254
_diffrn_source microsource
_exptl_absorpt_coefficient_mu 0.116
_exptl_absorpt_correction_T_max 0.7453
_exptl_absorpt_correction_T_min 0.6296
_exptl_absorpt_correction_type multi-scan
_exptl_absorpt_process_details 'Sadabs Bruker'
_exptl_crystal_colour colorless
_exptl_crystal_density_diffrn 1.092
_exptl_crystal_description block
_exptl_crystal_F_000 4256
_exptl_crystal_size_max 0.210
_exptl_crystal_size_mid 0.180
_exptl_crystal_size_min 0.170
_refine_diff_density_max 0.507
_refine_diff_density_min -0.400
_refine_diff_density_rms 0.056
_refine_ls_extinction_method none
_refine_ls_goodness_of_fit_ref 1.017
_refine_ls_hydrogen_treatment constr
_refine_ls_matrix_type full
_refine_ls_number_parameters 595
_refine_ls_number_reflns 11180
_refine_ls_number_restraints 0
_refine_ls_restrained_S_all 1.017
_refine_ls_R_factor_all 0.1355
_refine_ls_R_factor_gt 0.0648
_refine_ls_shift/su_max 0.001
_refine_ls_shift/su_mean 0.000
_refine_ls_structure_factor_coef Fsqd
_refine_ls_weighting_details 'w=1/[\s^2^(Fo^2^)+(0.0480P)^2^] where P=(Fo^2^+2Fc^2^)/3'
_refine_ls_weighting_scheme calc
_refine_ls_wR_factor_gt 0.1323
_refine_ls_wR_factor_ref 0.1545
_reflns_Friedel_coverage 0.000
_reflns_number_gt 6307
_reflns_number_total 11180
_reflns_threshold_expression 'I > 2\s(I)'
_cod_data_source_file ic6b02509_si_002.cif
_cod_data_source_block 15
_cod_original_cell_volume 11706(3)
_cod_database_code 4349335
_shelx_shelxl_version_number 2014/7
_shelx_space_group_comment
;
The symmetry employed for this shelxl refinement is uniquely defined
by the following loop, which should always be used as a source of
symmetry information in preference to the above space-group names.
They are only intended as comments.
;
_shelx_estimated_absorpt_t_min 0.976
_shelx_estimated_absorpt_t_max 0.981

loop_
_space_group_symop_operation_xyz
'x, y, z'
'-x+1/2, -y, z+1/2'
'-x, y+1/2, -z+1/2'
'x+1/2, -y+1/2, -z'
'-x, -y, -z'
'x-1/2, y, -z-1/2'
'x, -y-1/2, z-1/2'
'-x-1/2, y-1/2, z'

loop_
_atom_site_label
_atom_site_type_symbol
_atom_site_fract_x
_atom_site_fract_y
_atom_site_fract_z
_atom_site_U_iso_or_equiv
_atom_site_adp_type
_atom_site_occupancy
_atom_site_site_symmetry_order
_atom_site_calc_flag
_atom_site_refinement_flags_posn
_atom_site_refinement_flags_adp
Mg1 Mg 0.47360(4) 0.70388(6) -0.23159(3) 0.0224(2) Uani 1 1 d . .
Al1 Al 0.59577(4) 0.76198(6) -0.29241(3) 0.0269(2) Uani 1 1 d . .
N1 N 0.51033(10) 0.77970(13) -0.28137(7) 0.0207(6) Uani 1 1 d . .
N2 N 0.44512(11) 0.83169(14) -0.20781(8) 0.0267(6) Uani 1 1 d . .
N3 N 0.38789(11) 0.67464(15) -0.19820(8) 0.0296(6) Uani 1 1 d . .
N4 N 0.41803(10) 0.64852(15) -0.28282(8) 0.0289(6) Uani 1 1 d . .
O1 O 0.52566(9) 0.68390(12) -0.17803(6) 0.0301(5) Uani 1 1 d . .
O2 O 0.51987(9) 0.58912(12) -0.22695(7) 0.0316(5) Uani 1 1 d . .
C1 C 0.53948(14) 0.6143(2) -0.19297(11) 0.0353(8) Uani 1 1 d . .
H1 H 0.5658 0.5793 -0.1779 0.042 Uiso 1 1 calc R U
C2 C 0.50279(13) 0.86844(17) -0.26949(9) 0.0245(7) Uani 1 1 d . .
H2A H 0.5013 0.9025 -0.2949 0.029 Uiso 1 1 calc R U
H2B H 0.5383 0.8861 -0.2536 0.029 Uiso 1 1 calc R U
C3 C 0.44749(14) 0.88676(18) -0.24406(9) 0.0277(7) Uani 1 1 d . .
H3A H 0.4481 0.9456 -0.2350 0.033 Uiso 1 1 calc R U
H3B H 0.4115 0.8782 -0.2611 0.033 Uiso 1 1 calc R U
C4 C 0.38529(14) 0.82717(18) -0.18914(10) 0.0356(8) Uani 1 1 d . .
H4A H 0.3546 0.8358 -0.2106 0.043 Uiso 1 1 calc R U
H4B H 0.3809 0.8718 -0.1683 0.043 Uiso 1 1 calc R U
C5 C 0.37621(15) 0.74295(18) -0.16893(10) 0.0370(9) Uani 1 1 d . .
H5A H 0.4034 0.7377 -0.1450 0.044 Uiso 1 1 calc R U
H5B H 0.3348 0.7387 -0.1587 0.044 Uiso 1 1 calc R U
C6 C 0.34064(14) 0.6720(2) -0.23029(11) 0.0447(10) Uani 1 1 d . .
H6A H 0.3315 0.7295 -0.2394 0.054 Uiso 1 1 calc R U
H6B H 0.3039 0.6480 -0.2184 0.054 Uiso 1 1 calc R U
C7 C 0.35955(14) 0.6210(2) -0.26682(11) 0.0405(9) Uani 1 1 d . .
H7A H 0.3620 0.5616 -0.2587 0.049 Uiso 1 1 calc R U
H7B H 0.3292 0.6260 -0.2888 0.049 Uiso 1 1 calc R U
C8 C 0.41285(13) 0.72218(18) -0.30978(9) 0.0296(8) Uani 1 1 d . .
H8A H 0.3869 0.7641 -0.2964 0.036 Uiso 1 1 calc R U
H8B H 0.3940 0.7057 -0.3361 0.036 Uiso 1 1 calc R U
C9 C 0.47374(12) 0.76050(18) -0.31839(9) 0.0264(7) Uani 1 1 d . .
H9A H 0.4965 0.7218 -0.3361 0.032 Uiso 1 1 calc R U
H9B H 0.4678 0.8126 -0.3341 0.032 Uiso 1 1 calc R U
C10 C 0.48792(14) 0.86064(18) -0.17620(9) 0.0317(8) Uani 1 1 d . .
H10A H 0.5285 0.8577 -0.1872 0.048 Uiso 1 1 calc R U
H10B H 0.4849 0.8251 -0.1518 0.048 Uiso 1 1 calc R U
H10C H 0.4787 0.9183 -0.1687 0.048 Uiso 1 1 calc R U
C11 C 0.39021(16) 0.59611(19) -0.17545(12) 0.0481(10) Uani 1 1 d . .
H11A H 0.4191 0.6008 -0.1529 0.072 Uiso 1 1 calc R U
H11B H 0.4023 0.5512 -0.1941 0.072 Uiso 1 1 calc R U
H11C H 0.3507 0.5837 -0.1641 0.072 Uiso 1 1 calc R U
C12 C 0.44461(15) 0.57809(19) -0.30565(11) 0.0392(9) Uani 1 1 d . .
H12A H 0.4184 0.5625 -0.3285 0.059 Uiso 1 1 calc R U
H12B H 0.4494 0.5305 -0.2871 0.059 Uiso 1 1 calc R U
H12C H 0.4836 0.5946 -0.3165 0.059 Uiso 1 1 calc R U
C13 C 0.63496(14) 0.7672(2) -0.23683(10) 0.0398(9) Uani 1 1 d . .
H13A H 0.6099 0.8036 -0.2194 0.048 Uiso 1 1 calc R U
H13B H 0.6326 0.7106 -0.2249 0.048 Uiso 1 1 calc R U
C14 C 0.69899(14) 0.7964(2) -0.23157(10) 0.0331(8) Uani 1 1 d . .
H14 H 0.7227 0.7733 -0.2550 0.040 Uiso 1 1 calc R U
C15 C 0.72668(15) 0.7641(2) -0.19155(10) 0.0446(9) Uani 1 1 d . .
H15A H 0.7037 0.7848 -0.1680 0.067 Uiso 1 1 calc R U
H15B H 0.7680 0.7836 -0.1895 0.067 Uiso 1 1 calc R U
H15C H 0.7261 0.7030 -0.1915 0.067 Uiso 1 1 calc R U
C16 C 0.70374(19) 0.8898(2) -0.23329(12) 0.0624(12) Uani 1 1 d . .
H16A H 0.6854 0.9101 -0.2587 0.094 Uiso 1 1 calc R U
H16B H 0.7458 0.9061 -0.2327 0.094 Uiso 1 1 calc R U
H16C H 0.6831 0.9140 -0.2095 0.094 Uiso 1 1 calc R U
C17 C 0.61469(13) 0.85073(18) -0.33427(9) 0.0282(8) Uani 1 1 d . .
H17A H 0.5777 0.8612 -0.3501 0.034 Uiso 1 1 calc R U
H17B H 0.6236 0.9024 -0.3188 0.034 Uiso 1 1 calc R U
C18 C 0.66496(13) 0.83853(18) -0.36553(9) 0.0271(7) Uani 1 1 d . .
H18 H 0.6602 0.7818 -0.3778 0.033 Uiso 1 1 calc R U
C19 C 0.72574(13) 0.84216(19) -0.34534(10) 0.0341(8) Uani 1 1 d . .
H19A H 0.7567 0.8342 -0.3662 0.051 Uiso 1 1 calc R U
H19B H 0.7288 0.7981 -0.3246 0.051 Uiso 1 1 calc R U
H19C H 0.7310 0.8965 -0.3321 0.051 Uiso 1 1 calc R U
C20 C 0.66272(14) 0.9022(2) -0.40087(10) 0.0359(8) Uani 1 1 d . .
H20A H 0.6711 0.9580 -0.3900 0.054 Uiso 1 1 calc R U
H20B H 0.6230 0.9016 -0.4134 0.054 Uiso 1 1 calc R U
H20C H 0.6926 0.8877 -0.4216 0.054 Uiso 1 1 calc R U
C21 C 0.60490(13) 0.64973(18) -0.31859(10) 0.0343(8) Uani 1 1 d . .
H21A H 0.5808 0.6100 -0.3023 0.041 Uiso 1 1 calc R U
H21B H 0.5865 0.6529 -0.3462 0.041 Uiso 1 1 calc R U
C22 C 0.66749(15) 0.6109(2) -0.32398(12) 0.0469(10) Uani 1 1 d . .
H22 H 0.6962 0.6571 -0.3297 0.056 Uiso 1 1 calc R U
C23 C 0.68666(16) 0.5685(2) -0.28433(14) 0.0637(13) Uani 1 1 d . .
H23A H 0.6870 0.6093 -0.2619 0.096 Uiso 1 1 calc R U
H23B H 0.7267 0.5453 -0.2878 0.096 Uiso 1 1 calc R U
H23C H 0.6587 0.5236 -0.2777 0.096 Uiso 1 1 calc R U
C24 C 0.67033(17) 0.5499(2) -0.35998(13) 0.0630(13) Uani 1 1 d . .
H24A H 0.7107 0.5270 -0.3621 0.095 Uiso 1 1 calc R U
H24B H 0.6602 0.5791 -0.3856 0.095 Uiso 1 1 calc R U
H24C H 0.6419 0.5046 -0.3554 0.095 Uiso 1 1 calc R U
Mg2 Mg 0.51180(4) 0.78743(6) -0.02310(3) 0.0222(2) Uani 1 1 d . .
Al2 Al 0.39740(4) 0.70333(6) 0.03867(3) 0.0289(2) Uani 1 1 d . .
N5 N 0.48361(10) 0.70417(14) 0.02682(7) 0.0217(6) Uani 1 1 d . .
N6 N 0.55922(10) 0.85331(14) 0.02839(7) 0.0256(6) Uani 1 1 d . .
N7 N 0.59504(11) 0.83510(14) -0.05593(8) 0.0280(6) Uani 1 1 d . .
N8 N 0.55404(11) 0.66757(14) -0.04660(8) 0.0271(6) Uani 1 1 d . .
O3 O 0.45058(9) 0.88806(12) -0.02671(6) 0.0291(5) Uani 1 1 d . .
O4 O 0.45938(9) 0.79797(12) -0.07748(6) 0.0294(5) Uani 1 1 d . .
C25 C 0.43551(13) 0.86098(19) -0.06166(10) 0.0287(8) Uani 1 1 d . .
H25 H 0.4051 0.8892 -0.0765 0.034 Uiso 1 1 calc R U
C26 C 0.51763(12) 0.73037(17) 0.06405(9) 0.0235(7) Uani 1 1 d . .
H26A H 0.5293 0.6799 0.0796 0.028 Uiso 1 1 calc R U
H26B H 0.4909 0.7636 0.0819 0.028 Uiso 1 1 calc R U
C27 C 0.57375(13) 0.78152(17) 0.05522(9) 0.0268(7) Uani 1 1 d . .
H27A H 0.5909 0.8018 0.0815 0.032 Uiso 1 1 calc R U
H27B H 0.6038 0.7459 0.0415 0.032 Uiso 1 1 calc R U
C28 C 0.61316(14) 0.8960(2) 0.01295(10) 0.0384(9) Uani 1 1 d . .
H28A H 0.6433 0.8984 0.0352 0.046 Uiso 1 1 calc R U
H28B H 0.6028 0.9539 0.0053 0.046 Uiso 1 1 calc R U
C29 C 0.63919(15) 0.8531(2) -0.02333(11) 0.0456(10) Uani 1 1 d . .
H29A H 0.6712 0.8884 -0.0350 0.055 Uiso 1 1 calc R U
H29B H 0.6575 0.8002 -0.0142 0.055 Uiso 1 1 calc R U
C30 C 0.61595(16) 0.7686(2) -0.08338(12) 0.0484(10) Uani 1 1 d . .
H30A H 0.6576 0.7805 -0.0916 0.058 Uiso 1 1 calc R U
H30B H 0.5912 0.7686 -0.1086 0.058 Uiso 1 1 calc R U
C31 C 0.61342(15) 0.68423(19) -0.06421(11) 0.0390(9) Uani 1 1 d . .
H31A H 0.6227 0.6416 -0.0853 0.047 Uiso 1 1 calc R U
H31B H 0.6439 0.6803 -0.0422 0.047 Uiso 1 1 calc R U
C32 C 0.55748(14) 0.61276(18) -0.01010(9) 0.0308(8) Uani 1 1 d . .
H32A H 0.5917 0.6296 0.0073 0.037 Uiso 1 1 calc R U
H32B H 0.5639 0.5545 -0.0190 0.037 Uiso 1 1 calc R U
C33 C 0.50048(14) 0.61831(17) 0.01471(9) 0.0277(8) Uani 1 1 d . .
H33A H 0.4676 0.5939 -0.0016 0.033 Uiso 1 1 calc R U
H33B H 0.5051 0.5843 0.0399 0.033 Uiso 1 1 calc R U
C34 C 0.52339(13) 0.91423(18) 0.05149(10) 0.0299(8) Uani 1 1 d . .
H34A H 0.5458 0.9331 0.0756 0.045 Uiso 1 1 calc R U
H34B H 0.4861 0.8881 0.0604 0.045 Uiso 1 1 calc R U
H34C H 0.5144 0.9620 0.0338 0.045 Uiso 1 1 calc R U
C35 C 0.58460(16) 0.9104(2) -0.08071(11) 0.0472(10) Uani 1 1 d . .
H35A H 0.5729 0.9564 -0.0626 0.071 Uiso 1 1 calc R U
H35B H 0.5527 0.8997 -0.1007 0.071 Uiso 1 1 calc R U
H35C H 0.6212 0.9253 -0.0954 0.071 Uiso 1 1 calc R U
C36 C 0.51541(14) 0.62880(19) -0.07831(10) 0.0351(8) Uani 1 1 d . .
H36A H 0.5155 0.6634 -0.1032 0.053 Uiso 1 1 calc R U
H36B H 0.4746 0.6242 -0.0677 0.053 Uiso 1 1 calc R U
H36C H 0.5306 0.5732 -0.0850 0.053 Uiso 1 1 calc R U
C37 C 0.38972(13) 0.61117(18) 0.08105(9) 0.0268(7) Uani 1 1 d . .
H37A H 0.3847 0.5582 0.0659 0.032 Uiso 1 1 calc R U
H37B H 0.4282 0.6075 0.0958 0.032 Uiso 1 1 calc R U
C38 C 0.34035(12) 0.61537(17) 0.11357(9) 0.0228(7) Uani 1 1 d . .
H38 H 0.3403 0.6728 0.1254 0.027 Uiso 1 1 calc R U
C39 C 0.35059(13) 0.55383(19) 0.14892(9) 0.0315(8) Uani 1 1 d . .
H39A H 0.3196 0.5614 0.1698 0.047 Uiso 1 1 calc R U
H39B H 0.3898 0.5640 0.1612 0.047 Uiso 1 1 calc R U
H39C H 0.3489 0.4968 0.1383 0.047 Uiso 1 1 calc R U
C40 C 0.27960(13) 0.60005(18) 0.09457(10) 0.0311(8) Uani 1 1 d . .
H40A H 0.2718 0.6423 0.0735 0.047 Uiso 1 1 calc R U
H40B H 0.2489 0.6033 0.1160 0.047 Uiso 1 1 calc R U
H40C H 0.2788 0.5446 0.0819 0.047 Uiso 1 1 calc R U
C41 C 0.37391(13) 0.81196(18) 0.06420(11) 0.0356(9) Uani 1 1 d . .
H41A H 0.3901 0.8134 0.0925 0.043 Uiso 1 1 calc R U
H41B H 0.3936 0.8571 0.0486 0.043 Uiso 1 1 calc R U
C42 C 0.30621(15) 0.8321(2) 0.06652(14) 0.0546(12) Uani 1 1 d . .
H42 H 0.2842 0.7780 0.0678 0.066 Uiso 1 1 calc R U
C43 C 0.28534(18) 0.8776(3) 0.02883(15) 0.0852(16) Uani 1 1 d . .
H43A H 0.2418 0.8818 0.0293 0.128 Uiso 1 1 calc R U
H43B H 0.2979 0.8470 0.0042 0.128 Uiso 1 1 calc R U
H43C H 0.3027 0.9335 0.0284 0.128 Uiso 1 1 calc R U
C44 C 0.29012(18) 0.8815(3) 0.10481(14) 0.0766(15) Uani 1 1 d . .
H44A H 0.3126 0.9338 0.1051 0.115 Uiso 1 1 calc R U
H44B H 0.3001 0.8488 0.1294 0.115 Uiso 1 1 calc R U
H44C H 0.2473 0.8936 0.1047 0.115 Uiso 1 1 calc R U
C45 C 0.35955(15) 0.6918(2) -0.01652(10) 0.0473(10) Uani 1 1 d . .
H45A H 0.3584 0.7483 -0.0287 0.057 Uiso 1 1 calc R U
H45B H 0.3874 0.6587 -0.0336 0.057 Uiso 1 1 calc R U
C46 C 0.29787(14) 0.6542(2) -0.02292(10) 0.0385(9) Uani 1 1 d . .
H46 H 0.2712 0.6765 -0.0009 0.046 Uiso 1 1 calc R U
C47 C 0.27114(17) 0.6789(3) -0.06447(12) 0.0695(14) Uani 1 1 d . .
H47A H 0.2716 0.7396 -0.0672 0.104 Uiso 1 1 calc R U
H47B H 0.2300 0.6588 -0.0662 0.104 Uiso 1 1 calc R U
H47C H 0.2947 0.6541 -0.0867 0.104 Uiso 1 1 calc R U
C48 C 0.29859(19) 0.5605(2) -0.01904(11) 0.0614(12) Uani 1 1 d . .
H48A H 0.3250 0.5370 -0.0401 0.092 Uiso 1 1 calc R U
H48B H 0.2581 0.5389 -0.0229 0.092 Uiso 1 1 calc R U
H48C H 0.3131 0.5450 0.0083 0.092 Uiso 1 1 calc R U

loop_
_atom_site_aniso_label
_atom_site_aniso_U_11
_atom_site_aniso_U_22
_atom_site_aniso_U_33
_atom_site_aniso_U_23
_atom_site_aniso_U_13
_atom_site_aniso_U_12
Mg1 0.0204(6) 0.0205(5) 0.0264(6) 0.0039(4) 0.0011(5) 0.0027(4)
Al1 0.0188(5) 0.0345(5) 0.0274(6) 0.0073(4) 0.0011(4) 0.0025(4)
N1 0.0186(13) 0.0214(13) 0.0222(14) 0.0016(10) -0.0020(11) 0.0028(10)
N2 0.0276(15) 0.0250(14) 0.0276(16) 0.0040(12) 0.0070(13) 0.0041(11)
N3 0.0270(16) 0.0252(14) 0.0366(17) 0.0045(12) 0.0050(13) 0.0017(11)
N4 0.0207(15) 0.0287(14) 0.0373(17) 0.0026(12) -0.0016(12) 0.0003(11)
O1 0.0323(13) 0.0299(13) 0.0280(13) 0.0042(10) -0.0005(10) 0.0087(10)
O2 0.0356(14) 0.0238(12) 0.0353(14) 0.0006(10) -0.0028(11) 0.0083(10)
C1 0.030(2) 0.036(2) 0.039(2) 0.0123(18) 0.0003(17) 0.0096(16)
C2 0.0256(18) 0.0220(17) 0.0260(18) 0.0061(13) 0.0001(15) 0.0001(13)
C3 0.0318(19) 0.0224(17) 0.0289(19) 0.0043(14) -0.0007(15) 0.0029(14)
C4 0.032(2) 0.0315(19) 0.044(2) 0.0013(16) 0.0135(17) 0.0070(15)
C5 0.037(2) 0.033(2) 0.041(2) 0.0070(16) 0.0165(17) 0.0049(16)
C6 0.023(2) 0.045(2) 0.066(3) 0.0061(19) 0.0066(19) -0.0058(16)
C7 0.026(2) 0.038(2) 0.057(3) 0.0014(18) -0.0072(18) -0.0089(16)
C8 0.0272(19) 0.0337(19) 0.0280(19) -0.0014(14) -0.0067(15) 0.0055(14)
C9 0.0235(18) 0.0277(17) 0.0279(19) 0.0019(14) -0.0030(14) 0.0048(14)
C10 0.043(2) 0.0278(18) 0.0241(19) 0.0015(14) 0.0075(16) 0.0040(15)
C11 0.048(2) 0.033(2) 0.063(3) 0.0183(18) 0.023(2) 0.0036(17)
C12 0.037(2) 0.0299(19) 0.050(2) -0.0109(16) -0.0115(18) 0.0052(16)
C13 0.026(2) 0.062(2) 0.031(2) 0.0101(17) -0.0018(16) 0.0041(17)
C14 0.0260(19) 0.047(2) 0.0262(19) -0.0023(16) -0.0027(15) 0.0047(15)
C15 0.031(2) 0.061(2) 0.042(2) -0.0024(18) -0.0098(18) -0.0008(18)
C16 0.094(3) 0.046(2) 0.047(3) -0.002(2) -0.022(2) -0.011(2)
C17 0.0233(18) 0.0337(18) 0.0277(19) 0.0019(14) 0.0014(15) 0.0027(14)
C18 0.032(2) 0.0252(17) 0.0236(19) -0.0007(14) 0.0026(15) -0.0047(14)
C19 0.0286(19) 0.0344(19) 0.039(2) 0.0005(16) 0.0067(16) -0.0039(15)
C20 0.037(2) 0.041(2) 0.030(2) 0.0046(16) 0.0045(16) -0.0064(16)
C21 0.0241(19) 0.0373(19) 0.042(2) 0.0137(16) 0.0062(16) 0.0061(15)
C22 0.026(2) 0.028(2) 0.087(3) 0.015(2) 0.014(2) 0.0002(15)
C23 0.034(2) 0.042(2) 0.115(4) 0.013(2) -0.023(2) -0.0036(18)
C24 0.062(3) 0.042(2) 0.085(3) 0.015(2) 0.033(2) 0.022(2)
Mg2 0.0211(6) 0.0220(5) 0.0234(6) 0.0043(4) -0.0002(5) -0.0022(4)
Al2 0.0188(5) 0.0383(6) 0.0294(6) 0.0133(4) -0.0012(4) -0.0031(4)
N5 0.0188(13) 0.0243(13) 0.0220(14) 0.0023(11) -0.0018(11) -0.0004(11)
N6 0.0201(14) 0.0287(14) 0.0281(16) 0.0009(12) -0.0014(12) -0.0060(11)
N7 0.0264(15) 0.0268(15) 0.0310(16) 0.0042(12) 0.0028(13) -0.0021(12)
N8 0.0269(15) 0.0250(14) 0.0294(16) 0.0036(12) 0.0063(13) 0.0002(11)
O3 0.0322(13) 0.0233(11) 0.0317(14) 0.0037(10) -0.0059(11) -0.0011(9)
O4 0.0316(13) 0.0310(13) 0.0255(12) 0.0026(10) 0.0000(10) 0.0007(10)
C25 0.0220(18) 0.0292(19) 0.035(2) 0.0174(16) -0.0026(16) -0.0033(14)
C26 0.0228(17) 0.0228(16) 0.0249(18) 0.0043(13) -0.0017(14) 0.0047(13)
C27 0.0221(17) 0.0295(18) 0.0288(19) -0.0055(14) -0.0050(15) 0.0035(13)
C28 0.032(2) 0.044(2) 0.039(2) -0.0030(17) 0.0009(17) -0.0136(16)
C29 0.032(2) 0.057(2) 0.048(3) 0.0001(19) 0.0026(19) -0.0185(18)
C30 0.044(2) 0.042(2) 0.059(3) -0.0001(19) 0.028(2) -0.0047(17)
C31 0.034(2) 0.033(2) 0.050(2) 0.0006(17) 0.0175(18) 0.0029(15)
C32 0.039(2) 0.0197(17) 0.034(2) -0.0020(14) -0.0069(16) 0.0058(14)
C33 0.038(2) 0.0232(17) 0.0216(18) 0.0040(13) -0.0012(15) -0.0009(14)
C34 0.0274(19) 0.0259(17) 0.036(2) 0.0000(14) -0.0062(16) -0.0030(14)
C35 0.039(2) 0.047(2) 0.055(3) 0.0208(19) 0.0058(19) -0.0092(17)
C36 0.044(2) 0.0336(19) 0.027(2) -0.0001(15) 0.0064(17) 0.0017(16)
C37 0.0225(18) 0.0319(18) 0.0261(18) 0.0066(14) -0.0040(14) -0.0032(14)
C38 0.0259(18) 0.0200(16) 0.0225(18) 0.0035(13) -0.0005(14) 0.0002(13)
C39 0.0278(19) 0.037(2) 0.030(2) 0.0080(15) 0.0014(15) 0.0029(15)
C40 0.0259(19) 0.0302(19) 0.037(2) 0.0085(15) 0.0042(16) -0.0008(14)
C41 0.0217(18) 0.037(2) 0.048(2) 0.0205(17) 0.0068(16) 0.0055(14)
C42 0.030(2) 0.027(2) 0.107(4) 0.021(2) 0.014(2) -0.0029(16)
C43 0.046(3) 0.090(3) 0.120(4) 0.021(3) -0.035(3) 0.017(2)
C44 0.050(3) 0.094(4) 0.085(4) 0.023(3) 0.024(3) 0.039(2)
C45 0.035(2) 0.067(3) 0.040(2) 0.0164(19) -0.0071(18) -0.0088(18)
C46 0.026(2) 0.058(2) 0.031(2) 0.0056(17) -0.0029(16) -0.0142(17)
C47 0.049(3) 0.114(4) 0.045(3) 0.024(2) -0.024(2) -0.037(2)
C48 0.089(3) 0.059(3) 0.035(2) -0.016(2) -0.007(2) -0.006(2)

loop_
_atom_type_symbol
_atom_type_description
_atom_type_scat_dispersion_real
_atom_type_scat_dispersion_imag
_atom_type_scat_source
C C 0.0033 0.0016 'International Tables Vol C Tables 4.2.6.8 and 6.1.1.4'
H H 0.0000 0.0000 'International Tables Vol C Tables 4.2.6.8 and 6.1.1.4'
N N 0.0061 0.0033 'International Tables Vol C Tables 4.2.6.8 and 6.1.1.4'
O O 0.0106 0.0060 'International Tables Vol C Tables 4.2.6.8 and 6.1.1.4'
Mg Mg 0.0486 0.0363 'International Tables Vol C Tables 4.2.6.8 and 6.1.1.4'
Al Al 0.0645 0.0514 'International Tables Vol C Tables 4.2.6.8 and 6.1.1.4'

loop_
_geom_angle_atom_site_label_1
_geom_angle_atom_site_label_2
_geom_angle_atom_site_label_3
_geom_angle
O1 Mg1 O2 62.64(8)
O1 Mg1 N1 118.93(9)
O2 Mg1 N1 110.64(9)
O1 Mg1 N3 92.49(9)
O2 Mg1 N3 101.65(9)
N1 Mg1 N3 142.43(10)
O1 Mg1 N4 148.02(9)
O2 Mg1 N4 88.88(9)
N1 Mg1 N4 83.26(9)
N3 Mg1 N4 78.59(10)
O1 Mg1 N2 90.72(9)
O2 Mg1 N2 153.36(10)
N1 Mg1 N2 81.66(9)
N3 Mg1 N2 77.65(9)
N4 Mg1 N2 116.61(10)
O1 Mg1 C1 31.36(9)
O2 Mg1 C1 31.29(9)
N1 Mg1 C1 119.07(10)
N3 Mg1 C1 98.50(10)
N4 Mg1 C1 119.05(11)
N2 Mg1 C1 122.08(12)
N1 Al1 C21 107.86(11)
N1 Al1 C13 104.84(12)
C21 Al1 C13 111.96(14)
N1 Al1 C17 103.04(11)
C21 Al1 C17 109.18(13)
C13 Al1 C17 118.97(14)
C2 N1 C9 110.2(2)
C2 N1 Al1 107.24(17)
C9 N1 Al1 111.07(18)
C2 N1 Mg1 107.42(17)
C9 N1 Mg1 105.92(17)
Al1 N1 Mg1 114.89(11)
C3 N2 C4 113.0(2)
C3 N2 C10 110.0(2)
C4 N2 C10 108.7(2)
C3 N2 Mg1 105.01(17)
C4 N2 Mg1 110.45(17)
C10 N2 Mg1 109.59(17)
C11 N3 C5 108.8(3)
C11 N3 C6 110.8(3)
C5 N3 C6 110.2(2)
C11 N3 Mg1 113.07(19)
C5 N3 Mg1 107.84(18)
C6 N3 Mg1 106.03(19)
C8 N4 C12 110.3(2)
C8 N4 C7 112.2(2)
C12 N4 C7 107.8(2)
C8 N4 Mg1 99.48(17)
C12 N4 Mg1 116.58(18)
C7 N4 Mg1 110.4(2)
C1 O1 Mg1 87.35(19)
C1 O2 Mg1 87.38(18)
O2 C1 O1 122.6(3)
O2 C1 Mg1 61.33(16)
O1 C1 Mg1 61.29(16)
O2 C1 H1 118.7
O1 C1 H1 118.7
Mg1 C1 H1 179.3
N1 C2 C3 114.8(2)
N1 C2 H2A 108.6
C3 C2 H2A 108.6
N1 C2 H2B 108.6
C3 C2 H2B 108.6
H2A C2 H2B 107.5
N2 C3 C2 110.3(2)
N2 C3 H3A 109.6
C2 C3 H3A 109.6
N2 C3 H3B 109.6
C2 C3 H3B 109.6
H3A C3 H3B 108.1
N2 C4 C5 110.1(2)
N2 C4 H4A 109.6
C5 C4 H4A 109.6
N2 C4 H4B 109.6
C5 C4 H4B 109.6
H4A C4 H4B 108.2
N3 C5 C4 111.1(3)
N3 C5 H5A 109.4
C4 C5 H5A 109.4
N3 C5 H5B 109.4
C4 C5 H5B 109.4
H5A C5 H5B 108.0
N3 C6 C7 111.5(3)
N3 C6 H6A 109.3
C7 C6 H6A 109.3
N3 C6 H6B 109.3
C7 C6 H6B 109.3
H6A C6 H6B 108.0
N4 C7 C6 111.4(3)
N4 C7 H7A 109.4
C6 C7 H7A 109.4
N4 C7 H7B 109.4
C6 C7 H7B 109.4
H7A C7 H7B 108.0
N4 C8 C9 111.2(2)
N4 C8 H8A 109.4
C9 C8 H8A 109.4
N4 C8 H8B 109.4
C9 C8 H8B 109.4
H8A C8 H8B 108.0
N1 C9 C8 115.5(2)
N1 C9 H9A 108.4
C8 C9 H9A 108.4
N1 C9 H9B 108.4
C8 C9 H9B 108.4
H9A C9 H9B 107.5
N2 C10 H10A 109.5
N2 C10 H10B 109.5
H10A C10 H10B 109.5
N2 C10 H10C 109.5
H10A C10 H10C 109.5
H10B C10 H10C 109.5
N3 C11 H11A 109.5
N3 C11 H11B 109.5
H11A C11 H11B 109.5
N3 C11 H11C 109.5
H11A C11 H11C 109.5
H11B C11 H11C 109.5
N4 C12 H12A 109.5
N4 C12 H12B 109.5
H12A C12 H12B 109.5
N4 C12 H12C 109.5
H12A C12 H12C 109.5
H12B C12 H12C 109.5
C14 C13 Al1 121.8(2)
C14 C13 H13A 106.9
Al1 C13 H13A 106.9
C14 C13 H13B 106.9
Al1 C13 H13B 106.9
H13A C13 H13B 106.7
C16 C14 C13 111.7(3)
C16 C14 C15 109.9(3)
C13 C14 C15 112.0(3)
C16 C14 H14 107.7
C13 C14 H14 107.7
C15 C14 H14 107.7
C14 C15 H15A 109.5
C14 C15 H15B 109.5
H15A C15 H15B 109.5
C14 C15 H15C 109.5
H15A C15 H15C 109.5
H15B C15 H15C 109.5
C14 C16 H16A 109.5
C14 C16 H16B 109.5
H16A C16 H16B 109.5
C14 C16 H16C 109.5
H16A C16 H16C 109.5
H16B C16 H16C 109.5
C18 C17 Al1 120.8(2)
C18 C17 H17A 107.1
Al1 C17 H17A 107.1
C18 C17 H17B 107.1
Al1 C17 H17B 107.1
H17A C17 H17B 106.8
C19 C18 C17 111.8(3)
C19 C18 C20 109.1(2)
C17 C18 C20 112.7(2)
C19 C18 H18 107.7
C17 C18 H18 107.7
C20 C18 H18 107.7
C18 C19 H19A 109.5
C18 C19 H19B 109.5
H19A C19 H19B 109.5
C18 C19 H19C 109.5
H19A C19 H19C 109.5
H19B C19 H19C 109.5
C18 C20 H20A 109.5
C18 C20 H20B 109.5
H20A C20 H20B 109.5
C18 C20 H20C 109.5
H20A C20 H20C 109.5
H20B C20 H20C 109.5
C22 C21 Al1 120.2(2)
C22 C21 H21A 107.3
Al1 C21 H21A 107.3
C22 C21 H21B 107.3
Al1 C21 H21B 107.3
H21A C21 H21B 106.9
C23 C22 C24 110.5(3)
C23 C22 C21 110.0(3)
C24 C22 C21 112.5(3)
C23 C22 H22 107.9
C24 C22 H22 107.9
C21 C22 H22 107.9
C22 C23 H23A 109.5
C22 C23 H23B 109.5
H23A C23 H23B 109.5
C22 C23 H23C 109.5
H23A C23 H23C 109.5
H23B C23 H23C 109.5
C22 C24 H24A 109.5
C22 C24 H24B 109.5
H24A C24 H24B 109.5
C22 C24 H24C 109.5
H24A C24 H24C 109.5
H24B C24 H24C 109.5
O3 Mg2 O4 62.38(8)
O3 Mg2 N5 108.54(9)
O4 Mg2 N5 120.14(9)
O3 Mg2 N6 89.37(9)
O4 Mg2 N6 147.33(9)
N5 Mg2 N6 82.73(9)
O3 Mg2 N8 153.34(10)
O4 Mg2 N8 91.09(9)
N5 Mg2 N8 81.51(9)
N6 Mg2 N8 116.78(10)
O3 Mg2 N7 104.36(9)
O4 Mg2 N7 92.17(9)
N5 Mg2 N7 141.74(10)
N6 Mg2 N7 78.60(9)
N8 Mg2 N7 77.68(9)
O3 Mg2 C25 31.29(9)
O4 Mg2 C25 31.10(9)
N5 Mg2 C25 118.32(10)
N6 Mg2 C25 119.26(11)
N8 Mg2 C25 122.12(11)
N7 Mg2 C25 99.94(10)
N5 Al2 C45 104.06(13)
N5 Al2 C41 109.45(12)
C45 Al2 C41 109.98(15)
N5 Al2 C37 102.75(11)
C45 Al2 C37 120.42(14)
C41 Al2 C37 109.42(13)
C33 N5 C26 110.3(2)
C33 N5 Al2 107.20(17)
C26 N5 Al2 110.21(17)
C33 N5 Mg2 107.29(17)
C26 N5 Mg2 106.25(16)
Al2 N5 Mg2 115.53(11)
C34 N6 C28 108.2(2)
C34 N6 C27 109.7(2)
C28 N6 C27 112.4(2)
C34 N6 Mg2 115.71(18)
C28 N6 Mg2 110.70(18)
C27 N6 Mg2 100.11(16)
C30 N7 C35 108.5(3)
C30 N7 C29 111.3(3)
C35 N7 C29 109.7(3)
C30 N7 Mg2 107.52(18)
C35 N7 Mg2 113.63(19)
C29 N7 Mg2 106.23(19)
C31 N8 C32 111.8(2)
C31 N8 C36 109.6(2)
C32 N8 C36 109.7(2)
C31 N8 Mg2 110.64(17)
C32 N8 Mg2 104.84(17)
C36 N8 Mg2 110.15(18)
C25 O3 Mg2 87.76(18)
C25 O4 Mg2 87.72(19)
O4 C25 O3 122.1(3)
O4 C25 Mg2 61.18(16)
O3 C25 Mg2 60.96(16)
O4 C25 H25 118.9
O3 C25 H25 118.9
Mg2 C25 H25 178.9
N5 C26 C27 114.9(2)
N5 C26 H26A 108.5
C27 C26 H26A 108.5
N5 C26 H26B 108.5
C27 C26 H26B 108.5
H26A C26 H26B 107.5
N6 C27 C26 110.3(2)
N6 C27 H27A 109.6
C26 C27 H27A 109.6
N6 C27 H27B 109.6
C26 C27 H27B 109.6
H27A C27 H27B 108.1
N6 C28 C29 112.1(3)
N6 C28 H28A 109.2
C29 C28 H28A 109.2
N6 C28 H28B 109.2
C29 C28 H28B 109.2
H28A C28 H28B 107.9
N7 C29 C28 113.3(3)
N7 C29 H29A 108.9
C28 C29 H29A 108.9
N7 C29 H29B 108.9
C28 C29 H29B 108.9
H29A C29 H29B 107.7
N7 C30 C31 113.3(3)
N7 C30 H30A 108.9
C31 C30 H30A 108.9
N7 C30 H30B 108.9
C31 C30 H30B 108.9
H30A C30 H30B 107.7
N8 C31 C30 111.2(3)
N8 C31 H31A 109.4
C30 C31 H31A 109.4
N8 C31 H31B 109.4
C30 C31 H31B 109.4
H31A C31 H31B 108.0
N8 C32 C33 110.3(2)
N8 C32 H32A 109.6
C33 C32 H32A 109.6
N8 C32 H32B 109.6
C33 C32 H32B 109.6
H32A C32 H32B 108.1
N5 C33 C32 114.3(2)
N5 C33 H33A 108.7
C32 C33 H33A 108.7
N5 C33 H33B 108.7
C32 C33 H33B 108.7
H33A C33 H33B 107.6
N6 C34 H34A 109.5
N6 C34 H34B 109.5
H34A C34 H34B 109.5
N6 C34 H34C 109.5
H34A C34 H34C 109.5
H34B C34 H34C 109.5
N7 C35 H35A 109.5
N7 C35 H35B 109.5
H35A C35 H35B 109.5
N7 C35 H35C 109.5
H35A C35 H35C 109.5
H35B C35 H35C 109.5
N8 C36 H36A 109.5
N8 C36 H36B 109.5
H36A C36 H36B 109.5
N8 C36 H36C 109.5
H36A C36 H36C 109.5
H36B C36 H36C 109.5
C38 C37 Al2 119.8(2)
C38 C37 H37A 107.4
Al2 C37 H37A 107.4
C38 C37 H37B 107.4
Al2 C37 H37B 107.4
H37A C37 H37B 106.9
C40 C38 C37 111.2(2)
C40 C38 C39 109.6(2)
C37 C38 C39 112.3(2)
C40 C38 H38 107.8
C37 C38 H38 107.8
C39 C38 H38 107.8
C38 C39 H39A 109.5
C38 C39 H39B 109.5
H39A C39 H39B 109.5
C38 C39 H39C 109.5
H39A C39 H39C 109.5
H39B C39 H39C 109.5
C38 C40 H40A 109.5
C38 C40 H40B 109.5
H40A C40 H40B 109.5
C38 C40 H40C 109.5
H40A C40 H40C 109.5
H40B C40 H40C 109.5
C42 C41 Al2 117.3(2)
C42 C41 H41A 108.0
Al2 C41 H41A 108.0
C42 C41 H41B 108.0
Al2 C41 H41B 108.0
H41A C41 H41B 107.2
C43 C42 C44 109.9(3)
C43 C42 C41 111.5(3)
C44 C42 C41 112.4(3)
C43 C42 H42 107.6
C44 C42 H42 107.6
C41 C42 H42 107.6
C42 C43 H43A 109.5
C42 C43 H43B 109.5
H43A C43 H43B 109.5
C42 C43 H43C 109.5
H43A C43 H43C 109.5
H43B C43 H43C 109.5
C42 C44 H44A 109.5
C42 C44 H44B 109.5
H44A C44 H44B 109.5
C42 C44 H44C 109.5
H44A C44 H44C 109.5
H44B C44 H44C 109.5
C46 C45 Al2 123.1(2)
C46 C45 H45A 106.5
Al2 C45 H45A 106.5
C46 C45 H45B 106.5
Al2 C45 H45B 106.5
H45A C45 H45B 106.5
C48 C46 C45 111.9(3)
C48 C46 C47 109.6(3)
C45 C46 C47 111.9(3)
C48 C46 H46 107.7
C45 C46 H46 107.7
C47 C46 H46 107.7
C46 C47 H47A 109.5
C46 C47 H47B 109.5
H47A C47 H47B 109.5
C46 C47 H47C 109.5
H47A C47 H47C 109.5
H47B C47 H47C 109.5
C46 C48 H48A 109.5
C46 C48 H48B 109.5
H48A C48 H48B 109.5
C46 C48 H48C 109.5
H48A C48 H48C 109.5
H48B C48 H48C 109.5

loop_
_geom_bond_atom_site_label_1
_geom_bond_atom_site_label_2
_geom_bond_distance
Mg1 O1 2.120(2)
Mg1 O2 2.121(2)
Mg1 N1 2.186(2)
Mg1 N3 2.257(3)
Mg1 N4 2.262(3)
Mg1 N2 2.285(2)
Mg1 C1 2.414(3)
Al1 N1 1.971(2)
Al1 C21 2.004(3)
Al1 C13 2.010(3)
Al1 C17 2.015(3)
N1 C2 1.486(3)
N1 C9 1.488(4)
N2 C3 1.474(4)
N2 C4 1.475(4)
N2 C10 1.481(4)
N3 C11 1.463(4)
N3 C5 1.475(4)
N3 C6 1.488(4)
N4 C8 1.476(4)
N4 C12 1.478(4)
N4 C7 1.479(4)
O1 C1 1.258(4)
O2 C1 1.255(4)
C1 H1 0.9500
C2 C3 1.519(4)
C2 H2A 0.9900
C2 H2B 0.9900
C3 H3A 0.9900
C3 H3B 0.9900
C4 C5 1.517(4)
C4 H4A 0.9900
C4 H4B 0.9900
C5 H5A 0.9900
C5 H5B 0.9900
C6 C7 1.504(5)
C6 H6A 0.9900
C6 H6B 0.9900
C7 H7A 0.9900
C7 H7B 0.9900
C8 C9 1.524(4)
C8 H8A 0.9900
C8 H8B 0.9900
C9 H9A 0.9900
C9 H9B 0.9900
C10 H10A 0.9800
C10 H10B 0.9800
C10 H10C 0.9800
C11 H11A 0.9800
C11 H11B 0.9800
C11 H11C 0.9800
C12 H12A 0.9800
C12 H12B 0.9800
C12 H12C 0.9800
C13 C14 1.521(4)
C13 H13A 0.9900
C13 H13B 0.9900
C14 C16 1.505(4)
C14 C15 1.532(4)
C14 H14 1.0000
C15 H15A 0.9800
C15 H15B 0.9800
C15 H15C 0.9800
C16 H16A 0.9800
C16 H16B 0.9800
C16 H16C 0.9800
C17 C18 1.530(4)
C17 H17A 0.9900
C17 H17B 0.9900
C18 C19 1.514(4)
C18 C20 1.539(4)
C18 H18 1.0000
C19 H19A 0.9800
C19 H19B 0.9800
C19 H19C 0.9800
C20 H20A 0.9800
C20 H20B 0.9800
C20 H20C 0.9800
C21 C22 1.547(4)
C21 H21A 0.9900
C21 H21B 0.9900
C22 C23 1.519(5)
C22 C24 1.527(5)
C22 H22 1.0000
C23 H23A 0.9800
C23 H23B 0.9800
C23 H23C 0.9800
C24 H24A 0.9800
C24 H24B 0.9800
C24 H24C 0.9800
Mg2 O3 2.124(2)
Mg2 O4 2.129(2)
Mg2 N5 2.195(2)
Mg2 N6 2.247(2)
Mg2 N8 2.278(3)
Mg2 N7 2.283(3)
Mg2 C25 2.428(3)
Al2 N5 1.972(2)
Al2 C45 1.992(3)
Al2 C41 2.002(3)
Al2 C37 2.029(3)
N5 C33 1.483(3)
N5 C26 1.491(4)
N6 C34 1.472(4)
N6 C28 1.479(4)
N6 C27 1.482(4)
N7 C30 1.468(4)
N7 C35 1.472(4)
N7 C29 1.479(4)
N8 C31 1.474(4)
N8 C32 1.479(4)
N8 C36 1.483(4)
O3 C25 1.262(4)
O4 C25 1.255(4)
C25 H25 0.9500
C26 C27 1.531(4)
C26 H26A 0.9900
C26 H26B 0.9900
C27 H27A 0.9900
C27 H27B 0.9900
C28 C29 1.485(4)
C28 H28A 0.9900
C28 H28B 0.9900
C29 H29A 0.9900
C29 H29B 0.9900
C30 C31 1.492(4)
C30 H30A 0.9900
C30 H30B 0.9900
C31 H31A 0.9900
C31 H31B 0.9900
C32 C33 1.514(4)
C32 H32A 0.9900
C32 H32B 0.9900
C33 H33A 0.9900
C33 H33B 0.9900
C34 H34A 0.9800
C34 H34B 0.9800
C34 H34C 0.9800
C35 H35A 0.9800
C35 H35B 0.9800
C35 H35C 0.9800
C36 H36A 0.9800
C36 H36B 0.9800
C36 H36C 0.9800
C37 C38 1.532(4)
C37 H37A 0.9900
C37 H37B 0.9900
C38 C40 1.516(4)
C38 C39 1.532(4)
C38 H38 1.0000
C39 H39A 0.9800
C39 H39B 0.9800
C39 H39C 0.9800
C40 H40A 0.9800
C40 H40B 0.9800
C40 H40C 0.9800
C41 C42 1.555(4)
C41 H41A 0.9900
C41 H41B 0.9900
C42 C43 1.500(5)
C42 C44 1.518(6)
C42 H42 1.0000
C43 H43A 0.9800
C43 H43B 0.9800
C43 H43C 0.9800
C44 H44A 0.9800
C44 H44B 0.9800
C44 H44C 0.9800
C45 C46 1.524(4)
C45 H45A 0.9900
C45 H45B 0.9900
C46 C48 1.509(5)
C46 C47 1.529(5)
C46 H46 1.0000
C47 H47A 0.9800
C47 H47B 0.9800
C47 H47C 0.9800
C48 H48A 0.9800
C48 H48B 0.9800
C48 H48C 0.9800
